data_1520284
loop_
_publ_author_name
'Fogg, Andrew'
'Nicholls, Jennifer'
'Lamond, Steven J.'
'Hursthouse, Michael B.'

_publ_section_title
;
 C4H10La2O14P2
;
_journal_name_full 'Crystal Structure Report Archive'
_journal_page_first 1075
_journal_year 2009
_chemical_formula_moiety 'C4 H8 La2 O13 P2, H2 O'
_chemical_formula_sum 'C4 H10 La2 O14 P2'
_chemical_formula_weight 621.88
_space_group_IT_number 2
_symmetry_cell_setting triclinic
_symmetry_space_group_name_Hall '-P 1'
_symmetry_space_group_name_H-M 'P -1'
_atom_sites_solution_hydrogens geom
_atom_sites_solution_primary direct
_atom_sites_solution_secondary difmap
_cell_angle_alpha 108.166(2)
_cell_angle_beta 110.482(2)
_cell_angle_gamma 91.492(2)
_cell_formula_units_Z 2
_cell_length_a 9.0460(3)
_cell_length_b 9.0502(3)
_cell_length_c 9.8341(3)
_cell_measurement_reflns_used 52289
_cell_measurement_temperature 120(2)
_cell_measurement_theta_max 27.48
_cell_measurement_theta_min 2.91
_cell_volume 708.30(4)
_computing_cell_refinement 'DENZO (Otwinowski & Minor, 1997) & COLLECT (Hooft, R.W.W., 1998)'
_computing_data_collection 'COLLECT (Hooft, R.W.W., 1998)'
_computing_data_reduction 'DENZO (Otwinowski & Minor, 1997) & COLLECT (Hooft, R.W.W., 1998)'
_computing_structure_refinement 'SHELXL-97 (Sheldrick, 2008)'
_computing_structure_solution 'SHELXL-97 (Sheldrick, 2008)'
_diffrn_ambient_temperature 120(2)
_diffrn_detector_area_resol_mean 9.091
_diffrn_measured_fraction_theta_full 0.998
_diffrn_measured_fraction_theta_max 0.998
_diffrn_measurement_device_type 'Bruker-Nonius Roper CCD camera on \k-goniostat'
_diffrn_measurement_method '\f & \w scans'
_diffrn_radiation_monochromator graphite
_diffrn_radiation_source 'Bruker-Nonius FR591 rotating anode'
_diffrn_radiation_type MoK\a
_diffrn_radiation_wavelength 0.71073
_diffrn_reflns_av_R_equivalents 0.0406
_diffrn_reflns_av_sigmaI/netI 0.0323
_diffrn_reflns_limit_h_max 11
_diffrn_reflns_limit_h_min -11
_diffrn_reflns_limit_k_max 11
_diffrn_reflns_limit_k_min -11
_diffrn_reflns_limit_l_max 12
_diffrn_reflns_limit_l_min -12
_diffrn_reflns_number 16163
_diffrn_reflns_theta_full 27.48
_diffrn_reflns_theta_max 27.48
_diffrn_reflns_theta_min 3.14
_exptl_absorpt_coefficient_mu 6.248
_exptl_absorpt_correction_T_max 0.8852
_exptl_absorpt_correction_T_min 0.6348
_exptl_absorpt_correction_type multi-scan
_exptl_absorpt_process_details 'SADABS 2007/2 (Sheldrick, G.M., 2007)'
_exptl_crystal_colour colourless
_exptl_crystal_density_diffrn 2.916
_exptl_crystal_density_method 'not measured'
_exptl_crystal_description plate
_exptl_crystal_F_000 580
_exptl_crystal_size_max 0.08
_exptl_crystal_size_mid 0.08
_exptl_crystal_size_min 0.02
_refine_diff_density_max 1.240
_refine_diff_density_min -1.535
_refine_diff_density_rms 0.191
_refine_ls_extinction_method none
_refine_ls_goodness_of_fit_ref 1.062
_refine_ls_hydrogen_treatment mixed
_refine_ls_matrix_type full
_refine_ls_number_parameters 227
_refine_ls_number_reflns 3241
_refine_ls_number_restraints 0
_refine_ls_restrained_S_all 1.062
_refine_ls_R_factor_all 0.0284
_refine_ls_R_factor_gt 0.0256
_refine_ls_shift/su_max 0.001
_refine_ls_shift/su_mean 0.000
_refine_ls_structure_factor_coef Fsqd
_refine_ls_weighting_details 'calc w=1/[\s^2^(Fo^2^)+(0.0311P)^2^+1.9552P] where P=(Fo^2^+2Fc^2^)/3'
_refine_ls_weighting_scheme calc
_refine_ls_wR_factor_gt 0.0620
_refine_ls_wR_factor_ref 0.0638
_reflns_number_gt 2986
_reflns_number_total 3241
_reflns_threshold_expression >2\s(I)
_cod_data_source_file eCrystal-1075.cif
_cod_data_source_block 2009src1292
_cod_depositor_comments
;
Citation :
Fogg, Andrew and Nicholls, Jennifer and Lamond, Steven J. and 
Hursthouse, Michael B. (2009) 
University of Southampton, Crystal Structure Report Archive. 
(doi:10.5258/ecrystals/1075)

More at:
http://ecrystals.chem.soton.ac.uk/1075/

The following automatic conversions were performed:

'_symmetry_cell_setting' value 'Triclinic' changed to 'triclinic'
according to the built-in table from CIF Core dictionary named
'cif_core.dic' version 2.4.1 from 2010-06-29.

Automatic conversion script
Id: cif_fix_values 3392 2015-05-12 13:50:21Z andrius 
;
_cod_original_sg_symbol_H-M P-1
_cod_database_code 1520284

loop_
_symmetry_equiv_pos_as_xyz
'x, y, z'
'-x, -y, -z'

loop_
_atom_site_label
_atom_site_type_symbol
_atom_site_fract_x
_atom_site_fract_y
_atom_site_fract_z
_atom_site_U_iso_or_equiv
_atom_site_adp_type
_atom_site_occupancy
_atom_site_symmetry_multiplicity
_atom_site_calc_flag
_atom_site_refinement_flags
_atom_site_disorder_assembly
_atom_site_disorder_group
La2 La 0.36798(2) 0.36501(2) 0.07777(2) 0.00674(7) Uani 1 1 d . . .
La1 La 0.56944(2) 0.21469(2) 0.48077(2) 0.00715(7) Uani 1 1 d . . .
P1 P 0.70806(11) 0.53300(10) 0.46265(10) 0.00752(18) Uani 1 1 d . . .
P2 P 0.57649(11) 0.18935(10) 0.81079(10) 0.00778(18) Uani 1 1 d . . .
C1 C 0.8411(4) 0.5185(4) 0.3585(4) 0.0088(7) Uani 1 1 d . . .
H4A H 0.9426 0.5894 0.4284 0.010(10) Uiso 1 1 calc R . .
H4B H 0.8657 0.4097 0.3311 0.018(12) Uiso 1 1 calc R . .
O2 O 0.5458(3) 0.4327(3) 0.3524(3) 0.0091(5) Uani 1 1 d . . .
O13 O 0.9735(4) 0.9017(3) 0.6763(4) 0.0189(6) Uani 1 1 d . . .
O11 O 0.7121(4) 0.1268(3) 0.2899(3) 0.0148(6) Uani 1 1 d . . .
O1 O 0.7793(3) 0.4566(3) 0.5846(3) 0.0093(5) Uani 1 1 d . . .
O3 O 0.6925(3) 0.7051(3) 0.5271(3) 0.0106(5) Uani 1 1 d . . .
O8 O 0.6378(3) 0.4906(3) 0.1152(3) 0.0103(5) Uani 1 1 d . . .
O6 O 0.4576(3) 0.1879(3) 0.8885(3) 0.0110(5) Uani 1 1 d . . .
O4 O 0.5140(3) 0.0693(3) 0.6443(3) 0.0101(5) Uani 1 1 d . . .
O7 O 0.8588(3) 0.6519(3) 0.1867(3) 0.0147(6) Uani 1 1 d . . .
O5 O 0.6239(3) 0.3463(3) 0.7974(3) 0.0109(5) Uani 1 1 d . . .
C3 C 0.7552(4) 0.1286(4) 0.9219(4) 0.0112(7) Uani 1 1 d . . .
H1A H 0.8390 0.1399 0.8811 0.027(13) Uiso 1 1 calc R . .
H1B H 0.7939 0.2009 1.0303 0.019(12) Uiso 1 1 calc R . .
C2 C 0.7766(4) 0.5589(4) 0.2135(4) 0.0096(7) Uani 1 1 d . . .
C4 C 0.7336(4) -0.0391(4) 0.9202(4) 0.0086(7) Uani 1 1 d . . .
O10 O 0.6227(3) -0.1402(3) 0.8083(3) 0.0129(5) Uani 1 1 d . . .
O9 O 0.8243(3) -0.0773(3) 1.0292(3) 0.0167(6) Uani 1 1 d . . .
O12 O 0.8478(3) 0.1600(4) 0.6229(3) 0.0152(6) Uani 1 1 d . . .
O17 O 0.0992(3) 0.4048(3) 0.1115(3) 0.0175(6) Uani 1 1 d . . .
H13A H 0.875(7) 0.844(6) 0.648(6) 0.028(14) Uiso 1 1 d . . .
H11B H 0.807(9) 0.129(8) 0.309(7) 0.047(19) Uiso 1 1 d . . .
H12A H 0.866(7) 0.065(8) 0.614(7) 0.046(18) Uiso 1 1 d . . .
H11A H 0.667(7) 0.030(7) 0.236(6) 0.030(15) Uiso 1 1 d . . .
H12B H 0.933(8) 0.227(8) 0.675(8) 0.051(19) Uiso 1 1 d . . .
H13B H 1.011(8) 0.915(8) 0.767(8) 0.049(19) Uiso 1 1 d . . .

loop_
_atom_site_aniso_label
_atom_site_aniso_U_11
_atom_site_aniso_U_22
_atom_site_aniso_U_33
_atom_site_aniso_U_23
_atom_site_aniso_U_13
_atom_site_aniso_U_12
La2 0.00952(12) 0.00590(12) 0.00404(12) 0.00097(8) 0.00236(8) 0.00055(8)
La1 0.00977(12) 0.00620(12) 0.00489(12) 0.00136(8) 0.00263(9) 0.00029(8)
P1 0.0089(4) 0.0080(4) 0.0050(4) 0.0018(3) 0.0022(3) 0.0008(3)
P2 0.0113(4) 0.0063(4) 0.0054(4) 0.0008(3) 0.0040(3) 0.0007(3)
C1 0.0054(16) 0.0138(17) 0.0093(17) 0.0098(14) 0.0001(13) 0.0006(13)
O2 0.0097(13) 0.0095(12) 0.0067(12) 0.0015(10) 0.0028(10) -0.0012(10)
O13 0.0168(16) 0.0172(15) 0.0150(15) 0.0001(12) 0.0022(12) -0.0016(12)
O11 0.0141(15) 0.0162(15) 0.0141(14) 0.0006(11) 0.0096(11) 0.0003(12)
O1 0.0107(13) 0.0106(12) 0.0069(12) 0.0041(10) 0.0028(10) 0.0009(10)
O3 0.0113(13) 0.0071(12) 0.0113(13) 0.0020(10) 0.0030(10) -0.0003(10)
O8 0.0098(13) 0.0117(12) 0.0067(12) 0.0013(10) 0.0019(10) -0.0010(10)
O6 0.0147(14) 0.0076(12) 0.0116(13) 0.0019(10) 0.0074(11) 0.0015(10)
O4 0.0156(13) 0.0080(12) 0.0063(12) 0.0009(9) 0.0050(10) 0.0011(10)
O7 0.0140(14) 0.0168(14) 0.0134(13) 0.0069(11) 0.0040(11) -0.0030(11)
O5 0.0150(13) 0.0093(12) 0.0093(12) 0.0028(10) 0.0060(10) 0.0005(10)
C3 0.0097(18) 0.0113(18) 0.0096(17) 0.0032(14) 0.0007(14) -0.0016(14)
C2 0.0122(18) 0.0094(16) 0.0076(16) 0.0014(13) 0.0055(14) 0.0043(14)
C4 0.0129(18) 0.0073(16) 0.0053(16) 0.0004(13) 0.0046(13) 0.0005(13)
O10 0.0176(14) 0.0086(12) 0.0091(13) 0.0022(10) 0.0020(11) -0.0007(10)
O9 0.0190(15) 0.0126(13) 0.0134(14) 0.0061(11) -0.0010(11) -0.0012(11)
O12 0.0137(14) 0.0113(13) 0.0169(14) 0.0047(11) 0.0017(11) 0.0008(11)
O17 0.0135(14) 0.0176(14) 0.0154(14) -0.0033(11) 0.0065(11) -0.0012(11)

loop_
_atom_type_symbol
_atom_type_description
_atom_type_scat_dispersion_real
_atom_type_scat_dispersion_imag
_atom_type_scat_source
C C 0.0033 0.0016 'International Tables Vol C Tables 4.2.6.8 and 6.1.1.4'
H H 0.0000 0.0000 'International Tables Vol C Tables 4.2.6.8 and 6.1.1.4'
O O 0.0106 0.0060 'International Tables Vol C Tables 4.2.6.8 and 6.1.1.4'
P P 0.1023 0.0942 'International Tables Vol C Tables 4.2.6.8 and 6.1.1.4'
La La -0.2871 2.4523 'International Tables Vol C Tables 4.2.6.8 and 6.1.1.4'

loop_
_geom_angle_atom_site_label_1
_geom_angle_atom_site_label_2
_geom_angle_atom_site_label_3
_geom_angle
_geom_angle_site_symmetry_1
_geom_angle_site_symmetry_3
O6 La2 O2 116.16(9) 1_554 .
O6 La2 O5 139.37(8) 1_554 2_666
O2 La2 O5 73.82(8) . 2_666
O6 La2 O8 72.22(8) 1_554 .
O2 La2 O8 71.41(8) . .
O5 La2 O8 74.93(8) 2_666 .
O6 La2 O17 136.51(9) 1_554 .
O2 La2 O17 99.23(9) . .
O5 La2 O17 72.35(9) 2_666 .
O8 La2 O17 147.28(9) . .
O6 La2 O10 86.34(8) 1_554 2_656
O2 La2 O10 64.35(8) . 2_656
O5 La2 O10 129.42(8) 2_666 2_656
O8 La2 O10 114.31(8) . 2_656
O17 La2 O10 87.17(9) . 2_656
O6 La2 O8 74.67(8) 1_554 2_665
O2 La2 O8 129.24(8) . 2_665
O5 La2 O8 70.30(8) 2_666 2_665
O8 La2 O8 65.46(9) . 2_665
O17 La2 O8 102.67(9) . 2_665
O10 La2 O8 160.21(8) 2_656 2_665
O6 La2 O7 77.89(9) 1_554 2_665
O2 La2 O7 165.78(9) . 2_665
O5 La2 O7 94.14(8) 2_666 2_665
O8 La2 O7 113.37(8) . 2_665
O17 La2 O7 69.34(9) . 2_665
O10 La2 O7 121.54(8) 2_656 2_665
O8 La2 O7 49.57(8) 2_665 2_665
O6 La2 O9 74.29(9) 1_554 2_656
O2 La2 O9 111.05(8) . 2_656
O5 La2 O9 142.03(9) 2_666 2_656
O8 La2 O9 143.02(9) . 2_656
O17 La2 O9 69.70(9) . 2_656
O10 La2 O9 47.83(8) 2_656 2_656
O8 La2 O9 119.40(8) 2_665 2_656
O7 La2 O9 73.72(8) 2_665 2_656
O6 La2 C2 73.95(9) 1_554 2_665
O2 La2 C2 152.57(9) . 2_665
O5 La2 C2 82.52(9) 2_666 2_665
O8 La2 C2 89.38(9) . 2_665
O17 La2 C2 86.32(9) . 2_665
O10 La2 C2 143.05(9) 2_656 2_665
O8 La2 C2 25.01(9) 2_665 2_665
O7 La2 C2 24.59(9) 2_665 2_665
O9 La2 C2 96.11(9) 2_656 2_665
O6 La2 C4 77.19(9) 1_554 2_656
O2 La2 C4 88.17(9) . 2_656
O5 La2 C4 143.35(9) 2_666 2_656
O8 La2 C4 129.62(9) . 2_656
O17 La2 C4 79.67(9) . 2_656
O10 La2 C4 24.00(9) 2_656 2_656
O8 La2 C4 140.46(8) 2_665 2_656
O7 La2 C4 97.69(9) 2_665 2_656
O9 La2 C4 24.04(8) 2_656 2_656
C2 La2 C4 119.26(9) 2_665 2_656
O4 La1 O3 99.02(8) 2_656 2_666
O4 La1 O4 63.98(9) 2_656 .
O3 La1 O4 81.19(8) 2_666 .
O4 La1 O1 150.35(8) 2_656 .
O3 La1 O1 110.13(8) 2_666 .
O4 La1 O1 124.65(8) . .
O4 La1 O12 88.24(9) 2_656 .
O3 La1 O12 152.04(9) 2_666 .
O4 La1 O12 77.85(9) . .
O1 La1 O12 68.59(9) . .
O4 La1 O11 74.33(9) 2_656 .
O3 La1 O11 137.11(9) 2_666 .
O4 La1 O11 127.93(9) . .
O1 La1 O11 80.52(9) . .
O12 La1 O11 70.84(9) . .
O4 La1 O10 68.15(8) 2_656 2_656
O3 La1 O10 71.44(9) 2_666 2_656
O4 La1 O10 119.17(8) . 2_656
O1 La1 O10 115.66(8) . 2_656
O12 La1 O10 135.53(9) . 2_656
O11 La1 O10 66.78(9) . 2_656
O4 La1 O2 128.64(8) 2_656 .
O3 La1 O2 77.21(8) 2_666 .
O4 La1 O2 156.45(8) . .
O1 La1 O2 56.56(8) . .
O12 La1 O2 118.81(9) . .
O11 La1 O2 75.25(9) . .
O10 La1 O2 62.12(8) 2_656 .
O4 La1 O5 117.90(8) 2_656 .
O3 La1 O5 78.11(8) 2_666 .
O4 La1 O5 54.20(8) . .
O1 La1 O5 74.76(7) . .
O12 La1 O5 74.67(8) . .
O11 La1 O5 143.00(9) . .
O10 La1 O5 149.55(8) 2_656 .
O2 La1 O5 111.38(7) . .
O4 La1 P1 146.95(6) 2_656 .
O3 La1 P1 95.20(6) 2_666 .
O4 La1 P1 148.27(6) . .
O1 La1 P1 28.07(6) . .
O12 La1 P1 93.00(7) . .
O11 La1 P1 74.94(7) . .
O10 La1 P1 88.69(6) 2_656 .
O2 La1 P1 28.55(6) . .
O5 La1 P1 94.13(5) . .
O4 La1 P2 90.38(6) 2_656 .
O3 La1 P2 80.37(6) 2_666 .
O4 La1 P2 26.81(6) . .
O1 La1 P2 99.46(6) . .
O12 La1 P2 72.57(7) . .
O11 La1 P2 140.54(7) . .
O10 La1 P2 140.57(6) 2_656 .
O2 La1 P2 137.29(6) . .
O5 La1 P2 27.53(5) . .
P1 La1 P2 121.46(2) . .
O4 La1 La1 32.64(6) 2_656 2_656
O3 La1 La1 89.93(6) 2_666 2_656
O4 La1 La1 31.34(6) . 2_656
O1 La1 La1 147.59(5) . 2_656
O12 La1 La1 81.71(7) . 2_656
O11 La1 La1 102.28(7) . 2_656
O10 La1 La1 94.43(6) 2_656 2_656
O2 La1 La1 155.74(6) . 2_656
O5 La1 La1 85.39(5) . 2_656
P1 La1 La1 174.638(19) . 2_656
P2 La1 La1 57.869(16) . 2_656
O3 P1 O1 114.64(14) . .
O3 P1 O2 111.66(15) . .
O1 P1 O2 106.43(14) . .
O3 P1 C1 108.30(16) . .
O1 P1 C1 106.39(15) . .
O2 P1 C1 109.20(16) . .
O3 P1 La1 134.34(11) . .
O1 P1 La1 51.64(10) . .
O2 P1 La1 54.93(10) . .
C1 P1 La1 117.34(12) . .
O6 P2 O5 116.58(15) . .
O6 P2 O4 111.74(15) . .
O5 P2 O4 105.61(14) . .
O6 P2 C3 106.76(16) . .
O5 P2 C3 108.48(16) . .
O4 P2 C3 107.31(16) . .
O6 P2 La1 136.99(11) . .
O5 P2 La1 58.31(10) . .
O4 P2 La1 47.65(9) . .
C3 P2 La1 115.27(13) . .
C2 C1 P1 114.8(3) . .
C2 C1 H4A 108.6 . .
P1 C1 H4A 108.6 . .
C2 C1 H4B 108.6 . .
P1 C1 H4B 108.6 . .
H4A C1 H4B 107.5 . .
P1 O2 La2 137.75(14) . .
P1 O2 La1 96.52(12) . .
La2 O2 La1 118.74(10) . .
H13A O13 H13B 101(6) . .
La1 O11 H11B 128(5) . .
La1 O11 H11A 103(4) . .
H11B O11 H11A 107(6) . .
P1 O1 La1 100.29(12) . .
P1 O3 La1 120.84(14) . 2_666
C2 O8 La2 145.3(2) . .
C2 O8 La2 95.3(2) . 2_665
La2 O8 La2 114.54(9) . 2_665
P2 O6 La2 140.31(15) . 1_556
P2 O4 La1 137.15(14) . 2_656
P2 O4 La1 105.55(12) . .
La1 O4 La1 116.02(9) 2_656 .
C2 O7 La2 94.1(2) . 2_665
P2 O5 La2 139.92(14) . 2_666
P2 O5 La1 94.16(11) . .
La2 O5 La1 121.16(9) 2_666 .
C4 C3 P2 114.9(3) . .
C4 C3 H1A 108.5 . .
P2 C3 H1A 108.5 . .
C4 C3 H1B 108.5 . .
P2 C3 H1B 108.5 . .
H1A C3 H1B 107.5 . .
O7 C2 O8 120.8(3) . .
O7 C2 C1 121.2(3) . .
O8 C2 C1 117.9(3) . .
O7 C2 La2 61.30(19) . 2_665
O8 C2 La2 59.65(18) . 2_665
C1 C2 La2 177.3(3) . 2_665
O9 C4 O10 120.1(3) . .
O9 C4 C3 120.3(3) . .
O10 C4 C3 119.6(3) . .
O9 C4 La2 64.34(19) . 2_656
O10 C4 La2 56.60(18) . 2_656
C3 C4 La2 169.6(3) . 2_656
C4 O10 La2 99.4(2) . 2_656
C4 O10 La1 145.2(2) . 2_656
La2 O10 La1 114.78(10) 2_656 2_656
C4 O9 La2 91.6(2) . 2_656
La1 O12 H12A 121(4) . .
La1 O12 H12B 127(4) . .
H12A O12 H12B 112(6) . .

loop_
_geom_bond_atom_site_label_1
_geom_bond_atom_site_label_2
_geom_bond_distance
_geom_bond_site_symmetry_2
La2 O6 2.440(3) 1_554
La2 O2 2.477(2) .
La2 O5 2.503(2) 2_666
La2 O8 2.520(3) .
La2 O17 2.586(3) .
La2 O10 2.602(3) 2_656
La2 O8 2.607(3) 2_665
La2 O7 2.645(3) 2_665
La2 O9 2.772(3) 2_656
La2 C2 3.008(3) 2_665
La2 C4 3.075(3) 2_656
La1 O4 2.443(2) 2_656
La1 O3 2.479(3) 2_666
La1 O4 2.534(2) .
La1 O1 2.544(3) .
La1 O12 2.563(3) .
La1 O11 2.577(3) .
La1 O10 2.616(3) 2_656
La1 O2 2.630(2) .
La1 O5 2.818(2) .
La1 P1 3.1924(9) .
La1 P2 3.3030(9) .
P1 O3 1.519(3) .
P1 O1 1.527(2) .
P1 O2 1.535(3) .
P1 C1 1.817(4) .
P2 O6 1.523(3) .
P2 O5 1.531(3) .
P2 O4 1.546(3) .
P2 C3 1.815(4) .
C1 C2 1.504(5) .
C1 H4A 0.9900 .
C1 H4B 0.9900 .
O13 H13A 0.92(6) .
O13 H13B 0.80(7) .
O11 H11B 0.81(7) .
O11 H11A 0.87(6) .
O3 La1 2.479(3) 2_666
O8 C2 1.277(4) .
O8 La2 2.607(3) 2_665
O6 La2 2.440(3) 1_556
O4 La1 2.443(2) 2_656
O7 C2 1.255(5) .
O7 La2 2.645(3) 2_665
O5 La2 2.503(2) 2_666
C3 C4 1.520(5) .
C3 H1A 0.9900 .
C3 H1B 0.9900 .
C2 La2 3.008(3) 2_665
C4 O9 1.253(4) .
C4 O10 1.268(4) .
C4 La2 3.075(3) 2_656
O10 La2 2.602(3) 2_656
O10 La1 2.616(3) 2_656
O9 La2 2.772(3) 2_656
O12 H12A 0.87(7) .
O12 H12B 0.85(7) .
